data_2220987
loop_
_publ_author_name
'Zhang, Xinli'

_publ_section_title
;
 4-Chloro-2-[(<i>E</i>)-(2-chlorophenyl)iminomethyl]phenol
;
_journal_coeditor_code BQ2118
_journal_issue 3
_journal_name_full 'Acta Crystallographica Section E'
_journal_page_first o512
_journal_paper_doi 10.1107/S1600536809003924
_journal_volume 65
_journal_year 2009
_chemical_formula_iupac 'C13 H9 Cl2 N O'
_chemical_formula_moiety 'C13 H9 Cl2 N O'
_chemical_formula_sum 'C13 H9 Cl2 N O'
_chemical_formula_weight 266.11
_chemical_name_systematic
;
4-Chloro-2-[(<i>E</i>)-(2-chlorophenyl)iminomethyl]phenol
;
_space_group_IT_number 61
_symmetry_cell_setting orthorhombic
_symmetry_space_group_name_Hall '-P 2ac 2ab'
_symmetry_space_group_name_H-M 'P b c a'
_atom_sites_solution_hydrogens geom
_atom_sites_solution_primary direct
_atom_sites_solution_secondary difmap
_audit_creation_method SHELXL-97
_cell_angle_alpha 90.00
_cell_angle_beta 90.00
_cell_angle_gamma 90.00
_cell_formula_units_Z 8
_cell_length_a 7.2693(13)
_cell_length_b 13.0037(19)
_cell_length_c 25.2711(16)
_cell_measurement_reflns_used 3178
_cell_measurement_temperature 298(2)
_cell_measurement_theta_max 26.287
_cell_measurement_theta_min 2.916
_cell_volume 2388.8(6)
_computing_cell_refinement 'SMART (Siemens, 1996)'
_computing_data_collection 'SMART (Siemens, 1996)'
_computing_data_reduction 'SAINT (Siemens, 1996)'
_computing_molecular_graphics 'SHELXTL (Sheldrick, 2008)'
_computing_publication_material 'SHELXTL (Sheldrick, 2008)'
_computing_structure_refinement 'SHELXL97 (Sheldrick, 2008)'
_computing_structure_solution 'SHELXS97 (Sheldrick, 2008)'
_diffrn_ambient_temperature 298(2)
_diffrn_measured_fraction_theta_full 1.000
_diffrn_measured_fraction_theta_max 1.000
_diffrn_measurement_device_type 'Siemens SMART CCD area-detector'
_diffrn_measurement_method '\f and \w'
_diffrn_radiation_monochromator graphite
_diffrn_radiation_source 'fine-focus sealed tube'
_diffrn_radiation_type MoK\a
_diffrn_radiation_wavelength 0.71073
_diffrn_reflns_av_R_equivalents 0.0412
_diffrn_reflns_av_sigmaI/netI 0.0297
_diffrn_reflns_limit_h_max 8
_diffrn_reflns_limit_h_min -8
_diffrn_reflns_limit_k_max 11
_diffrn_reflns_limit_k_min -15
_diffrn_reflns_limit_l_max 29
_diffrn_reflns_limit_l_min -30
_diffrn_reflns_number 11102
_diffrn_reflns_theta_full 25.01
_diffrn_reflns_theta_max 25.01
_diffrn_reflns_theta_min 1.61
_exptl_absorpt_coefficient_mu 0.524
_exptl_absorpt_correction_T_max 0.7910
_exptl_absorpt_correction_T_min 0.7798
_exptl_absorpt_correction_type multi-scan
_exptl_absorpt_process_details '(SADABS; Siemens, 1996)'
_exptl_crystal_colour yellow
_exptl_crystal_density_diffrn 1.480
_exptl_crystal_density_method 'not measured'
_exptl_crystal_description block
_exptl_crystal_F_000 1088
_exptl_crystal_size_max 0.50
_exptl_crystal_size_mid 0.48
_exptl_crystal_size_min 0.47
_refine_diff_density_max 0.201
_refine_diff_density_min -0.221
_refine_ls_extinction_coef 0.0069(6)
_refine_ls_extinction_expression Fc^*^=kFc[1+0.001xFc^2^\l^3^/sin(2\q)]^-1/4^
_refine_ls_extinction_method 'SHELXL97 (Sheldrick, 2008)'
_refine_ls_goodness_of_fit_ref 1.083
_refine_ls_hydrogen_treatment constr
_refine_ls_matrix_type full
_refine_ls_number_parameters 155
_refine_ls_number_reflns 2103
_refine_ls_number_restraints 0
_refine_ls_restrained_S_all 1.083
_refine_ls_R_factor_all 0.0625
_refine_ls_R_factor_gt 0.0372
_refine_ls_shift/su_max 0.001
_refine_ls_shift/su_mean 0.000
_refine_ls_structure_factor_coef Fsqd
_refine_ls_weighting_details 'calc w=1/[\s^2^(Fo^2^)+(0.0287P)^2^+1.7853P] where P=(Fo^2^+2Fc^2^)/3'
_refine_ls_weighting_scheme calc
_refine_ls_wR_factor_gt 0.0811
_refine_ls_wR_factor_ref 0.0992
_reflns_number_gt 1496
_reflns_number_total 2103
_reflns_threshold_expression I>2\s(I)
_cod_data_source_file bq2118.cif
_cod_data_source_block I
_cod_depositor_comments
;
The following automatic conversions were performed:
'_symmetry_cell_setting' value 'Orthorhombic' changed to 'orthorhombic'
according to '/home/saulius/struct/CIF-dictionaries/cif_core.dic'
dictionary named 'cif_core.dic' version 2.4.1 from 2010-06-29.

Automatic conversion script
Id: cif_fix_enum 1527 2010-12-29 10:47:43Z saulius 

The following automatic conversions were performed:

'_symmetry_cell_setting' value 'Orthorhombic' changed to
'orthorhombic' according to
/home/saulius/struct/CIF-dictionaries/cif_core.dic dictionary named
'cif_core.dic' version 2.4.1 from 2010-06-29.

Automatic conversion script
Id: cif_fix_values 1715 2011-07-08 13:25:40Z adriana 
;
_cod_database_code 2220987
_cod_database_fobs_code 2220987

loop_
_symmetry_equiv_pos_as_xyz
'x, y, z'
'-x+1/2, -y, z+1/2'
'-x, y+1/2, -z+1/2'
'x+1/2, -y+1/2, -z'
'-x, -y, -z'
'x-1/2, y, -z-1/2'
'x, -y-1/2, z-1/2'
'-x-1/2, y-1/2, z'

loop_
_atom_site_type_symbol
_atom_site_label
_atom_site_fract_x
_atom_site_fract_y
_atom_site_fract_z
_atom_site_U_iso_or_equiv
_atom_site_adp_type
_atom_site_calc_flag
_atom_site_refinement_flags
_atom_site_occupancy
_atom_site_disorder_assembly
_atom_site_disorder_group
Cl Cl1 0.07629(12) 1.13163(6) 1.12839(3) 0.0653(3) Uani d . 1 . .
Cl Cl2 0.41980(14) 0.79479(6) 0.83555(3) 0.0760(3) Uani d . 1 . .
N N1 0.3625(3) 0.96742(15) 0.90783(8) 0.0407(5) Uani d . 1 . .
O O1 0.2932(4) 0.81908(14) 0.97404(8) 0.0734(7) Uani d . 1 . .
H H1 0.3252 0.8457 0.9461 0.110 Uiso calc R 1 . .
C C1 0.3120(3) 1.03135(19) 0.94334(9) 0.0396(6) Uani d . 1 . .
H H1A 0.3132 1.1013 0.9357 0.048 Uiso calc R 1 . .
C C2 0.2530(3) 0.99774(18) 0.99498(9) 0.0366(6) Uani d . 1 . .
C C3 0.2445(4) 0.89294(19) 1.00872(10) 0.0482(7) Uani d . 1 . .
C C4 0.1860(4) 0.8649(2) 1.05868(11) 0.0591(8) Uani d . 1 . .
H H4 0.1806 0.7956 1.0677 0.071 Uiso calc R 1 . .
C C5 0.1357(4) 0.9376(2) 1.09521(11) 0.0519(7) Uani d . 1 . .
H H5 0.0972 0.9178 1.1288 0.062 Uiso calc R 1 . .
C C6 0.1427(4) 1.04066(19) 1.08177(10) 0.0432(6) Uani d . 1 . .
C C7 0.1990(4) 1.07049(19) 1.03254(10) 0.0422(6) Uani d . 1 . .
H H7 0.2014 1.1400 1.0239 0.051 Uiso calc R 1 . .
C C8 0.4229(3) 0.99867(19) 0.85743(9) 0.0393(6) Uani d . 1 . .
C C9 0.4587(4) 0.9228(2) 0.82003(11) 0.0462(7) Uani d . 1 . .
C C10 0.5255(4) 0.9469(2) 0.77026(11) 0.0588(8) Uani d . 1 . .
H H10 0.5487 0.8949 0.7459 0.071 Uiso calc R 1 . .
C C11 0.5574(4) 1.0476(3) 0.75699(12) 0.0627(8) Uani d . 1 . .
H H11 0.6026 1.0641 0.7236 0.075 Uiso calc R 1 . .
C C12 0.5224(5) 1.1235(2) 0.79298(12) 0.0635(9) Uani d . 1 . .
H H12 0.5439 1.1918 0.7839 0.076 Uiso calc R 1 . .
C C13 0.4556(4) 1.1001(2) 0.84244(11) 0.0544(7) Uani d . 1 . .
H H13 0.4319 1.1529 0.8663 0.065 Uiso calc R 1 . .

loop_
_atom_site_aniso_label
_atom_site_aniso_U_11
_atom_site_aniso_U_22
_atom_site_aniso_U_33
_atom_site_aniso_U_12
_atom_site_aniso_U_13
_atom_site_aniso_U_23
Cl1 0.0859(6) 0.0587(5) 0.0515(4) 0.0011(4) 0.0102(4) -0.0135(4)
Cl2 0.1089(8) 0.0424(4) 0.0766(6) -0.0022(4) 0.0226(5) -0.0113(4)
N1 0.0478(13) 0.0375(12) 0.0367(11) -0.0015(10) -0.0029(10) -0.0003(10)
O1 0.128(2) 0.0355(10) 0.0562(12) 0.0156(12) 0.0259(13) 0.0034(9)
C1 0.0434(15) 0.0330(13) 0.0424(14) -0.0013(11) -0.0043(12) 0.0023(12)
C2 0.0385(13) 0.0335(12) 0.0377(13) -0.0001(10) -0.0036(12) 0.0011(11)
C3 0.0614(18) 0.0379(14) 0.0452(15) 0.0094(13) 0.0001(14) 0.0028(12)
C4 0.088(2) 0.0384(15) 0.0512(16) 0.0129(15) 0.0078(16) 0.0119(14)
C5 0.0633(19) 0.0532(17) 0.0391(14) 0.0078(14) 0.0032(14) 0.0097(13)
C6 0.0467(16) 0.0428(15) 0.0402(14) 0.0026(12) -0.0029(12) -0.0038(12)
C7 0.0481(16) 0.0343(13) 0.0443(15) -0.0037(11) -0.0030(12) -0.0001(11)
C8 0.0390(14) 0.0436(14) 0.0353(13) -0.0006(12) -0.0059(11) 0.0024(11)
C9 0.0472(17) 0.0435(15) 0.0479(15) 0.0012(12) -0.0004(13) -0.0024(12)
C10 0.060(2) 0.068(2) 0.0478(16) 0.0039(16) 0.0083(15) -0.0077(15)
C11 0.063(2) 0.080(2) 0.0456(16) -0.0032(17) 0.0071(15) 0.0107(17)
C12 0.082(2) 0.0572(18) 0.0518(17) -0.0089(17) 0.0014(16) 0.0151(15)
C13 0.073(2) 0.0429(15) 0.0475(16) -0.0042(14) -0.0005(15) 0.0022(13)

loop_
_atom_type_symbol
_atom_type_description
_atom_type_scat_dispersion_real
_atom_type_scat_dispersion_imag
_atom_type_scat_source
C C 0.0033 0.0016 'International Tables Vol C Tables 4.2.6.8 and 6.1.1.4'
H H 0.0000 0.0000 'International Tables Vol C Tables 4.2.6.8 and 6.1.1.4'
N N 0.0061 0.0033 'International Tables Vol C Tables 4.2.6.8 and 6.1.1.4'
O O 0.0106 0.0060 'International Tables Vol C Tables 4.2.6.8 and 6.1.1.4'
Cl Cl 0.1484 0.1585 'International Tables Vol C Tables 4.2.6.8 and 6.1.1.4'

loop_
_geom_angle_atom_site_label_1
_geom_angle_atom_site_label_2
_geom_angle_atom_site_label_3
_geom_angle_site_symmetry_1
_geom_angle_site_symmetry_3
_geom_angle
_geom_angle_publ_flag
C1 N1 C8 . . 122.5(2) ?
C3 O1 H1 . . 109.5 ?
N1 C1 C2 . . 121.6(2) ?
N1 C1 H1A . . 119.2 ?
C2 C1 H1A . . 119.2 ?
C7 C2 C3 . . 118.4(2) ?
C7 C2 C1 . . 119.6(2) ?
C3 C2 C1 . . 122.0(2) ?
O1 C3 C4 . . 119.2(2) ?
O1 C3 C2 . . 121.2(2) ?
C4 C3 C2 . . 119.6(2) ?
C5 C4 C3 . . 121.0(3) ?
C5 C4 H4 . . 119.5 ?
C3 C4 H4 . . 119.5 ?
C4 C5 C6 . . 119.5(3) ?
C4 C5 H5 . . 120.2 ?
C6 C5 H5 . . 120.2 ?
C7 C6 C5 . . 120.6(2) ?
C7 C6 Cl1 . . 120.5(2) ?
C5 C6 Cl1 . . 118.9(2) ?
C6 C7 C2 . . 120.7(2) ?
C6 C7 H7 . . 119.6 ?
C2 C7 H7 . . 119.6 ?
C9 C8 C13 . . 117.1(2) ?
C9 C8 N1 . . 117.9(2) ?
C13 C8 N1 . . 124.9(2) ?
C10 C9 C8 . . 121.5(3) ?
C10 C9 Cl2 . . 118.7(2) ?
C8 C9 Cl2 . . 119.8(2) ?
C11 C10 C9 . . 119.9(3) ?
C11 C10 H10 . . 120.1 ?
C9 C10 H10 . . 120.1 ?
C12 C11 C10 . . 119.7(3) ?
C12 C11 H11 . . 120.1 ?
C10 C11 H11 . . 120.1 ?
C11 C12 C13 . . 120.7(3) ?
C11 C12 H12 . . 119.6 ?
C13 C12 H12 . . 119.6 ?
C12 C13 C8 . . 121.2(3) ?
C12 C13 H13 . . 119.4 ?
C8 C13 H13 . . 119.4 ?

loop_
_geom_bond_atom_site_label_1
_geom_bond_atom_site_label_2
_geom_bond_site_symmetry_2
_geom_bond_distance
_geom_bond_publ_flag
Cl1 C6 . 1.738(3) ?
Cl2 C9 . 1.733(3) ?
N1 C1 . 1.277(3) ?
N1 C8 . 1.407(3) ?
O1 C3 . 1.347(3) ?
O1 H1 . 0.8200 ?
C1 C2 . 1.441(3) ?
C1 H1A . 0.9300 ?
C2 C7 . 1.397(3) ?
C2 C3 . 1.408(3) ?
C3 C4 . 1.381(4) ?
C4 C5 . 1.371(4) ?
C4 H4 . 0.9300 ?
C5 C6 . 1.383(4) ?
C5 H5 . 0.9300 ?
C6 C7 . 1.366(3) ?
C7 H7 . 0.9300 ?
C8 C9 . 1.391(4) ?
C8 C13 . 1.393(4) ?
C9 C10 . 1.384(4) ?
C10 C11 . 1.371(4) ?
C10 H10 . 0.9300 ?
C11 C12 . 1.367(4) ?
C11 H11 . 0.9300 ?
C12 C13 . 1.375(4) ?
C12 H12 . 0.9300 ?
C13 H13 . 0.9300 ?

loop_
_geom_hbond_atom_site_label_D
_geom_hbond_atom_site_label_H
_geom_hbond_atom_site_label_A
_geom_hbond_site_symmetry_A
_geom_hbond_distance_DH
_geom_hbond_distance_HA
_geom_hbond_distance_DA
_geom_hbond_angle_DHA
O1 H1 N1 . 0.82 1.87 2.603(3) 147.3
C11 H11 Cg1 6_556 0.93 2.97 3.549(3) 122

loop_
_geom_torsion_atom_site_label_1
_geom_torsion_atom_site_label_2
_geom_torsion_atom_site_label_3
_geom_torsion_atom_site_label_4
_geom_torsion_site_symmetry_1
_geom_torsion_site_symmetry_2
_geom_torsion_site_symmetry_3
_geom_torsion_site_symmetry_4
_geom_torsion
_geom_torsion_publ_flag
C8 N1 C1 C2 . . . . -179.1(2) ?
N1 C1 C2 C7 . . . . 180.0(2) ?
N1 C1 C2 C3 . . . . -1.2(4) ?
C7 C2 C3 O1 . . . . 179.4(3) ?
C1 C2 C3 O1 . . . . 0.6(4) ?
C7 C2 C3 C4 . . . . -0.8(4) ?
C1 C2 C3 C4 . . . . -179.6(3) ?
O1 C3 C4 C5 . . . . 179.8(3) ?
C2 C3 C4 C5 . . . . 0.1(5) ?
C3 C4 C5 C6 . . . . 0.3(5) ?
C4 C5 C6 C7 . . . . 0.1(4) ?
C4 C5 C6 Cl1 . . . . 179.4(2) ?
C5 C6 C7 C2 . . . . -0.9(4) ?
Cl1 C6 C7 C2 . . . . 179.8(2) ?
C3 C2 C7 C6 . . . . 1.2(4) ?
C1 C2 C7 C6 . . . . -179.9(2) ?
C1 N1 C8 C9 . . . . -174.2(2) ?
C1 N1 C8 C13 . . . . 8.1(4) ?
C13 C8 C9 C10 . . . . 0.6(4) ?
N1 C8 C9 C10 . . . . -177.4(3) ?
C13 C8 C9 Cl2 . . . . -179.5(2) ?
N1 C8 C9 Cl2 . . . . 2.5(3) ?
C8 C9 C10 C11 . . . . -0.1(4) ?
Cl2 C9 C10 C11 . . . . 180.0(2) ?
C9 C10 C11 C12 . . . . -0.2(5) ?
C10 C11 C12 C13 . . . . 0.1(5) ?
C11 C12 C13 C8 . . . . 0.4(5) ?
C9 C8 C13 C12 . . . . -0.7(4) ?
N1 C8 C13 C12 . . . . 177.1(3) ?

loop_
_cod_related_entry_id
_cod_related_entry_database
_cod_related_entry_code
1 ChemSpider 24741694
